data_7153019
loop_
_publ_author_name
'Vidyasagar, Adiyala'
'Pathigoolla, Atchutarao'
'Sureshan, Kana M.'

_publ_section_title
;
 Chemoselective alcoholysis/acetolysis of trans-ketals over cis-ketals and
 its application in the total synthesis of the cellular second messenger,
 d-myo-inositol-1,4,5-trisphosphate.
;
_journal_issue 33
_journal_name_full 'Organic &amp; biomolecular chemistry'
_journal_page_first 5443
_journal_page_last 5453
_journal_paper_doi 10.1039/c3ob40789f
_journal_volume 11
_journal_year 2013
_chemical_formula_sum 'C27 H29 O8'
_chemical_formula_weight 481.50
_chemical_name_systematic
;
?
;
_space_group_IT_number 29
_symmetry_cell_setting orthorhombic
_symmetry_space_group_name_Hall 'P 2c -2ac'
_symmetry_space_group_name_H-M 'P c a 21'
_atom_sites_solution_hydrogens geom
_atom_sites_solution_primary direct
_atom_sites_solution_secondary difmap
_audit_creation_method SHELXL-97
_cell_angle_alpha 90.00
_cell_angle_beta 90.00
_cell_angle_gamma 90.00
_cell_formula_units_Z 4
_cell_length_a 10.298(4)
_cell_length_b 11.735(5)
_cell_length_c 22.178(9)
_cell_measurement_reflns_used 1794
_cell_measurement_temperature 110(2)
_cell_measurement_theta_max 26.82
_cell_measurement_theta_min 2.53
_cell_volume 2680.1(19)
_computing_cell_refinement 'BRUKER SMART'
_computing_data_collection 'BRUKER SMART'
_computing_data_reduction 'BRUKER SAINT'
_computing_molecular_graphics ORTEP
_computing_structure_refinement 'SHELXL-97 (Sheldrick, 1997)'
_computing_structure_solution 'SHELXS-97 (Sheldrick, 1990)'
_diffrn_ambient_temperature 110(2)
_diffrn_measured_fraction_theta_full 0.999
_diffrn_measured_fraction_theta_max 0.999
_diffrn_measurement_device_type 'BRUKER SMART APES CCD DIFFRACTOMETER'
_diffrn_measurement_method 'OMEGA-PHI SCAN'
_diffrn_radiation_monochromator graphite
_diffrn_radiation_source 'fine-focus sealed tube'
_diffrn_radiation_type MoK\a
_diffrn_radiation_wavelength 0.71073
_diffrn_reflns_av_R_equivalents 0.0664
_diffrn_reflns_av_sigmaI/netI 0.0624
_diffrn_reflns_limit_h_max 11
_diffrn_reflns_limit_h_min -10
_diffrn_reflns_limit_k_max 11
_diffrn_reflns_limit_k_min -12
_diffrn_reflns_limit_l_max 24
_diffrn_reflns_limit_l_min -18
_diffrn_reflns_number 10609
_diffrn_reflns_theta_full 23.00
_diffrn_reflns_theta_max 23.00
_diffrn_reflns_theta_min 1.74
_exptl_absorpt_coefficient_mu 0.088
_exptl_absorpt_correction_T_max 0.9965
_exptl_absorpt_correction_T_min 0.9801
_exptl_absorpt_correction_type multi-scan
_exptl_crystal_colour COLOURLESS
_exptl_crystal_density_diffrn 1.193
_exptl_crystal_density_method 'not measured'
_exptl_crystal_description PLATE
_exptl_crystal_F_000 1020
_exptl_crystal_size_max 0.23
_exptl_crystal_size_mid 0.12
_exptl_crystal_size_min 0.04
_refine_diff_density_max 0.384
_refine_diff_density_min -0.237
_refine_diff_density_rms 0.058
_refine_ls_abs_structure_details 'Flack H D (1983), Acta Cryst. A39, 876-881'
_refine_ls_abs_structure_Flack 0(4)
_refine_ls_extinction_method none
_refine_ls_goodness_of_fit_ref 1.196
_refine_ls_hydrogen_treatment constr
_refine_ls_matrix_type full
_refine_ls_number_parameters 284
_refine_ls_number_reflns 3318
_refine_ls_number_restraints 1
_refine_ls_restrained_S_all 1.196
_refine_ls_R_factor_all 0.1305
_refine_ls_R_factor_gt 0.1150
_refine_ls_shift/su_max 0.006
_refine_ls_shift/su_mean 0.001
_refine_ls_structure_factor_coef Fsqd
_refine_ls_weighting_details 'calc w=1/[\s^2^(Fo^2^)+(0.0739P)^2^+4.9991P] where P=(Fo^2^+2Fc^2^)/3'
_refine_ls_weighting_scheme calc
_refine_ls_wR_factor_gt 0.2318
_refine_ls_wR_factor_ref 0.2409
_reflns_number_gt 2798
_reflns_number_total 3318
_reflns_threshold_expression >2sigma(I)
_cod_data_source_file c3ob40789f.txt
_cod_data_source_block kmsa73nm
_cod_depositor_comments
;
The following automatic conversions were performed:

'_symmetry_cell_setting' value 'Orthorhombic' changed to
'orthorhombic' according to
/home/saulius/struct/CIF-dictionaries/cif_core.dic dictionary named
'cif_core.dic' version 2.4.2 from
2011-04-26.

'_exptl_absorpt_correction_type' value 'MULTI-SCAN'
changed to 'multi-scan' according to
/home/saulius/struct/CIF-dictionaries/cif_core.dic dictionary named
'cif_core.dic' version 2.4.2 from 2011-04-26.

Automatic conversion script
Id: cif_fix_values 1891 2012-01-12 08:04:46Z andrius 
;
_cod_original_cell_volume 2680.2(18)
_cod_original_sg_symbol_H-M Pca21
_cod_database_code 7153019

loop_
_symmetry_equiv_pos_as_xyz
'x, y, z'
'-x, -y, z+1/2'
'x+1/2, -y, z'
'-x+1/2, y, z+1/2'

loop_
_atom_site_label
_atom_site_type_symbol
_atom_site_fract_x
_atom_site_fract_y
_atom_site_fract_z
_atom_site_U_iso_or_equiv
_atom_site_adp_type
_atom_site_occupancy
_atom_site_calc_flag
_atom_site_refinement_flags
O8 O 0.2005(4) 0.0136(4) 0.3844(2) 0.0460(14) Uani 1 d .
O1 O 0.2785(5) -0.0189(5) 0.5036(3) 0.0512(15) Uani 1 d .
O2 O 0.4626(5) 0.0320(6) 0.5536(3) 0.0645(18) Uani 1 d .
O3 O 0.5012(6) 0.2828(5) 0.5362(3) 0.082(2) Uani 1 d .
O4 O 0.2994(5) 0.3737(5) 0.4677(4) 0.073(2) Uani 1 d .
O5 O 0.4232(10) 0.4647(7) 0.4003(6) 0.142(4) Uani 1 d .
O6 O 0.2017(5) 0.2487(5) 0.3716(3) 0.0570(16) Uani 1 d .
O7 O -0.0034(6) 0.2399(6) 0.4034(4) 0.081(2) Uani 1 d .
C1 C 0.3741(7) 0.0217(6) 0.4611(4) 0.0381(18) Uiso 1 d .
H1 H 0.4252 -0.0431 0.4465 0.046 Uiso 1 calc R
C2 C 0.4581(8) 0.0953(7) 0.4987(5) 0.053(2) Uani 1 d .
H2 H 0.5451 0.1003 0.4810 0.063 Uiso 1 calc R
C3 C 0.4056(8) 0.2130(9) 0.5108(5) 0.065(3) Uani 1 d .
H3 H 0.3345 0.2060 0.5399 0.078 Uiso 1 calc R
C5 C 0.2513(7) 0.1934(7) 0.4258(4) 0.045(2) Uani 1 d .
H5 H 0.1801 0.1832 0.4547 0.053 Uiso 1 calc R
C4 C 0.3499(9) 0.2661(7) 0.4523(5) 0.062(3) Uani 1 d .
H4 H 0.4206 0.2762 0.4232 0.075 Uiso 1 calc R
C6 C 0.3044(6) 0.0771(6) 0.4076(4) 0.041(2) Uani 1 d .
H6 H 0.3679 0.0883 0.3752 0.049 Uiso 1 calc R
C7 C 0.3507(8) -0.0397(8) 0.5556(5) 0.060(3) Uani 1 d .
C8 C 0.3966(10) -0.1625(9) 0.5591(6) 0.086(3) Uani 1 d .
H8A H 0.4483 -0.1728 0.5947 0.130 Uiso 1 calc R
H8B H 0.4478 -0.1801 0.5241 0.130 Uiso 1 calc R
H8C H 0.3228 -0.2123 0.5607 0.130 Uiso 1 calc R
C9 C 0.2626(11) -0.0076(11) 0.6098(5) 0.100(4) Uani 1 d .
H9A H 0.3102 -0.0173 0.6467 0.150 Uiso 1 calc R
H9B H 0.1876 -0.0561 0.6102 0.150 Uiso 1 calc R
H9C H 0.2357 0.0704 0.6061 0.150 Uiso 1 calc R
C10A C 0.503(2) 0.2710(19) 0.6051(12) 0.082(6) Uiso 0.50 d P
C10 C 0.468(4) 0.371(3) 0.574(2) 0.156(13) Uiso 0.50 d P
C11 C 0.5792(12) 0.3718(11) 0.6250(6) 0.090(4) Uiso 1 d .
C12 C 0.5633(19) 0.4717(17) 0.6091(9) 0.149(6) Uiso 1 d .
C13 C 0.6285(19) 0.5571(18) 0.6299(10) 0.168(7) Uiso 1 d .
H13 H 0.6154 0.6308 0.6157 0.202 Uiso 1 calc R
C14 C 0.7217(16) 0.5325(13) 0.6757(8) 0.133(5) Uiso 1 d .
H14 H 0.7667 0.5935 0.6924 0.159 Uiso 1 calc R
C15 C 0.7477(15) 0.4340(13) 0.6952(8) 0.124(5) Uiso 1 d .
H15 H 0.8113 0.4233 0.7244 0.148 Uiso 1 calc R
C16 C 0.6757(15) 0.3373(14) 0.6709(8) 0.137(5) Uiso 1 d .
H16 H 0.6889 0.2623 0.6830 0.164 Uiso 1 calc R
C17 C 0.3364(11) 0.4655(9) 0.4372(8) 0.102(5) Uani 1 d .
C18 C 0.2637(13) 0.5699(9) 0.4566(9) 0.131(6) Uani 1 d .
H18A H 0.2886 0.5898 0.4969 0.197 Uiso 1 calc R
H18B H 0.1721 0.5549 0.4553 0.197 Uiso 1 calc R
H18C H 0.2839 0.6318 0.4299 0.197 Uiso 1 calc R
C19 C 0.0767(9) 0.2676(7) 0.3674(5) 0.057(2) Uani 1 d .
C20 C 0.0481(12) 0.3272(12) 0.3077(7) 0.120(5) Uani 1 d .
H20A H -0.0368 0.3609 0.3092 0.180 Uiso 1 calc R
H20B H 0.0514 0.2726 0.2755 0.180 Uiso 1 calc R
H20C H 0.1117 0.3856 0.3008 0.180 Uiso 1 calc R
C21 C 0.2371(9) -0.0819(8) 0.3528(4) 0.059(2) Uani 1 d .
H21A H 0.2582 -0.1428 0.3807 0.070 Uiso 1 calc R
H21B H 0.3139 -0.0653 0.3291 0.070 Uiso 1 calc R
C22 C 0.1289(9) -0.1189(7) 0.3121(4) 0.055(2) Uani 1 d .
C23 C 0.0784(11) -0.2274(9) 0.3138(5) 0.079(3) Uani 1 d .
H23 H 0.1123 -0.2824 0.3396 0.095 Uiso 1 calc R
C24 C -0.0252(12) -0.2520(12) 0.2756(8) 0.098(5) Uani 1 d .
H24 H -0.0612 -0.3246 0.2768 0.118 Uiso 1 calc R
C25 C -0.0764(14) -0.1736(17) 0.2364(6) 0.109(5) Uani 1 d .
H25 H -0.1450 -0.1920 0.2110 0.131 Uiso 1 calc R
C26 C -0.0239(13) -0.0701(13) 0.2363(5) 0.098(4) Uani 1 d .
H26 H -0.0564 -0.0154 0.2100 0.117 Uiso 1 calc R
C27 C 0.0764(11) -0.0417(9) 0.2739(5) 0.070(3) Uani 1 d .
H27 H 0.1092 0.0322 0.2731 0.083 Uiso 1 calc R

loop_
_atom_site_aniso_label
_atom_site_aniso_U_11
_atom_site_aniso_U_22
_atom_site_aniso_U_33
_atom_site_aniso_U_23
_atom_site_aniso_U_13
_atom_site_aniso_U_12
O8 0.030(3) 0.064(3) 0.044(4) -0.016(3) 0.002(3) -0.005(3)
O1 0.022(3) 0.081(4) 0.051(4) -0.003(3) -0.008(3) -0.006(3)
O2 0.032(3) 0.100(5) 0.062(5) -0.013(4) -0.010(3) -0.003(3)
O3 0.063(4) 0.074(4) 0.110(6) -0.066(4) -0.009(4) -0.012(4)
O4 0.052(4) 0.060(4) 0.106(6) -0.008(4) 0.014(4) -0.007(3)
O5 0.128(8) 0.078(5) 0.218(13) 0.012(6) 0.064(9) -0.016(5)
O6 0.042(4) 0.075(4) 0.055(4) 0.010(3) 0.008(3) 0.005(3)
O7 0.043(4) 0.094(5) 0.107(7) 0.021(5) 0.003(4) -0.002(3)
C2 0.031(5) 0.071(6) 0.057(7) -0.015(5) 0.006(4) 0.005(4)
C3 0.029(5) 0.105(8) 0.059(7) -0.038(6) -0.001(5) -0.018(5)
C5 0.025(4) 0.056(5) 0.053(6) -0.012(4) 0.016(4) -0.009(3)
C4 0.047(5) 0.062(6) 0.079(8) -0.028(5) 0.014(5) 0.004(5)
C6 0.017(4) 0.049(4) 0.056(6) -0.010(4) 0.014(4) -0.007(3)
C7 0.032(5) 0.092(7) 0.055(6) 0.001(5) -0.011(5) 0.001(5)
C8 0.096(8) 0.089(8) 0.074(8) 0.022(6) -0.019(7) -0.001(6)
C9 0.068(8) 0.176(12) 0.056(7) -0.004(8) 0.012(6) 0.011(8)
C17 0.057(8) 0.059(7) 0.191(16) -0.025(8) 0.012(8) -0.022(6)
C18 0.106(9) 0.049(6) 0.238(19) -0.009(9) 0.012(11) -0.019(7)
C19 0.044(6) 0.054(5) 0.072(7) 0.008(5) 0.003(5) 0.003(4)
C20 0.085(9) 0.111(10) 0.163(16) 0.037(10) -0.036(10) 0.011(7)
C21 0.063(6) 0.076(6) 0.037(6) -0.025(5) 0.004(5) 0.007(5)
C22 0.079(7) 0.044(5) 0.040(6) -0.021(4) -0.001(5) 0.006(5)
C23 0.079(8) 0.078(7) 0.081(9) -0.038(6) 0.017(7) 0.007(6)
C24 0.072(8) 0.103(10) 0.121(13) -0.061(9) 0.007(9) -0.035(7)
C25 0.100(10) 0.171(15) 0.056(9) -0.069(10) -0.030(8) -0.010(11)
C26 0.125(11) 0.130(11) 0.039(7) -0.034(7) -0.027(7) -0.015(9)
C27 0.082(7) 0.070(7) 0.056(7) -0.024(6) 0.005(6) -0.030(6)

loop_
_atom_type_symbol
_atom_type_description
_atom_type_scat_dispersion_real
_atom_type_scat_dispersion_imag
_atom_type_scat_source
C C 0.0033 0.0016 'International Tables Vol C Tables 4.2.6.8 and 6.1.1.4'
H H 0.0000 0.0000 'International Tables Vol C Tables 4.2.6.8 and 6.1.1.4'
O O 0.0106 0.0060 'International Tables Vol C Tables 4.2.6.8 and 6.1.1.4'

loop_
_geom_angle_atom_site_label_1
_geom_angle_atom_site_label_2
_geom_angle_atom_site_label_3
_geom_angle
C21 O8 C6 114.2(6)
C7 O1 C1 103.5(5)
C7 O2 C2 107.9(6)
C10 O3 C3 120.7(17)
C10 O3 C10A 57.7(19)
C3 O3 C10A 110.9(11)
C17 O4 C4 119.9(9)
C19 O6 C5 118.5(7)
O1 C1 C2 103.0(7)
O1 C1 C6 109.0(6)
C2 C1 C6 117.6(6)
O1 C1 H1 108.9
C2 C1 H1 108.9
C6 C1 H1 108.9
O2 C2 C1 101.3(7)
O2 C2 C3 109.7(8)
C1 C2 C3 115.1(7)
O2 C2 H2 110.1
C1 C2 H2 110.1
C3 C2 H2 110.1
O3 C3 C2 110.9(7)
O3 C3 C4 111.3(9)
C2 C3 C4 110.7(7)
O3 C3 H3 108.0
C2 C3 H3 108.0
C4 C3 H3 108.0
C4 C5 O6 108.5(7)
C4 C5 C6 112.4(7)
O6 C5 C6 107.8(7)
C4 C5 H5 109.3
O6 C5 H5 109.3
C6 C5 H5 109.3
O4 C4 C5 111.5(7)
O4 C4 C3 107.2(8)
C5 C4 C3 111.2(8)
O4 C4 H4 109.0
C5 C4 H4 109.0
C3 C4 H4 109.0
O8 C6 C5 107.4(5)
O8 C6 C1 114.7(6)
C5 C6 C1 110.0(7)
O8 C6 H6 108.2
C5 C6 H6 108.2
C1 C6 H6 108.2
O1 C7 O2 107.6(7)
O1 C7 C8 111.9(8)
O2 C7 C8 108.0(7)
O1 C7 C9 106.7(7)
O2 C7 C9 110.7(8)
C8 C7 C9 111.9(10)
C7 C8 H8A 109.5
C7 C8 H8B 109.5
H8A C8 H8B 109.5
C7 C8 H8C 109.5
H8A C8 H8C 109.5
H8B C8 H8C 109.5
C7 C9 H9A 109.5
C7 C9 H9B 109.5
H9A C9 H9B 109.5
C7 C9 H9C 109.5
H9A C9 H9C 109.5
H9B C9 H9C 109.5
C10 C10A C11 67.6(19)
C10 C10A O3 55(2)
C11 C10A O3 103.2(15)
C10A C10 O3 67(2)
C10A C10 C11 58.5(19)
O3 C10 C11 105(2)
C12 C11 C16 123.0(15)
C12 C11 C10A 126.9(17)
C16 C11 C10A 110.0(14)
C12 C11 C10 73.2(17)
C16 C11 C10 163.8(19)
C10A C11 C10 53.9(16)
C11 C12 C13 125(2)
C12 C13 C14 117(2)
C12 C13 H13 121.7
C14 C13 H13 121.7
C15 C14 C13 124.9(18)
C15 C14 H14 117.6
C13 C14 H14 117.6
C14 C15 C16 118.5(17)
C14 C15 H15 120.7
C16 C15 H15 120.7
C15 C16 C11 112.5(13)
C15 C16 H16 123.7
C11 C16 H16 123.7
O5 C17 O4 123.3(11)
O5 C17 C18 124.6(13)
O4 C17 C18 111.9(13)
C17 C18 H18A 109.5
C17 C18 H18B 109.5
H18A C18 H18B 109.5
C17 C18 H18C 109.5
H18A C18 H18C 109.5
H18B C18 H18C 109.5
O7 C19 O6 125.9(9)
O7 C19 C20 124.9(9)
O6 C19 C20 109.2(9)
C19 C20 H20A 109.5
C19 C20 H20B 109.5
H20A C20 H20B 109.5
C19 C20 H20C 109.5
H20A C20 H20C 109.5
H20B C20 H20C 109.5
O8 C21 C22 109.9(7)
O8 C21 H21A 109.7
C22 C21 H21A 109.7
O8 C21 H21B 109.7
C22 C21 H21B 109.7
H21A C21 H21B 108.2
C27 C22 C23 119.0(9)
C27 C22 C21 118.7(8)
C23 C22 C21 122.2(10)
C22 C23 C24 117.7(12)
C22 C23 H23 121.1
C24 C23 H23 121.1
C25 C24 C23 122.8(12)
C25 C24 H24 118.6
C23 C24 H24 118.6
C26 C25 C24 117.2(12)
C26 C25 H25 121.4
C24 C25 H25 121.4
C25 C26 C27 121.9(13)
C25 C26 H26 119.0
C27 C26 H26 119.0
C22 C27 C26 121.3(10)
C22 C27 H27 119.4
C26 C27 H27 119.4

loop_
_geom_bond_atom_site_label_1
_geom_bond_atom_site_label_2
_geom_bond_distance
O8 C21 1.374(9)
O8 C6 1.401(8)
O1 C7 1.394(11)
O1 C1 1.443(9)
O2 C7 1.428(10)
O2 C2 1.426(11)
O3 C10 1.37(4)
O3 C3 1.399(9)
O3 C10A 1.53(3)
O4 C17 1.328(15)
O4 C4 1.408(10)
O5 C17 1.212(15)
O6 C19 1.310(10)
O6 C5 1.459(10)
O7 C19 1.194(10)
C1 C2 1.479(11)
C1 C6 1.531(11)
C1 H1 0.9800
C2 C3 1.507(12)
C2 H2 0.9800
C3 C4 1.548(14)
C3 H3 0.9800
C5 C4 1.451(11)
C5 C6 1.526(10)
C5 H5 0.9800
C4 H4 0.9800
C6 H6 0.9800
C7 C8 1.519(13)
C7 C9 1.552(14)
C8 H8A 0.9600
C8 H8B 0.9600
C8 H8C 0.9600
C9 H9A 0.9600
C9 H9B 0.9600
C9 H9C 0.9600
C10A C10 1.41(4)
C10A C11 1.49(2)
C10 C11 1.61(4)
C11 C12 1.235(19)
C11 C16 1.481(19)
C12 C13 1.29(2)
C13 C14 1.43(2)
C13 H13 0.9300
C14 C15 1.263(18)
C14 H14 0.9300
C15 C16 1.458(19)
C15 H15 0.9300
C16 H16 0.9300
C17 C18 1.499(16)
C18 H18A 0.9600
C18 H18B 0.9600
C18 H18C 0.9600
C19 C20 1.527(15)
C20 H20A 0.9600
C20 H20B 0.9600
C20 H20C 0.9600
C21 C22 1.499(12)
C21 H21A 0.9700
C21 H21B 0.9700
C22 C27 1.355(13)
C22 C23 1.376(13)
C23 C24 1.392(17)
C23 H23 0.9300
C24 C25 1.372(19)
C24 H24 0.9300
C25 C26 1.329(19)
C25 H25 0.9300
C26 C27 1.368(15)
C26 H26 0.9300
C27 H27 0.9300
